data_4020626
loop_
_publ_author_name
'Sonia Macho'
'Daniel Miguel'
'Teresa G\'omez'
'Teresa Rodr\'iguez'
'Tom\'as Torroba'

_publ_section_title
;
 From Cyclopentanone Oximes to Bis[1,2,3]dithiazolo-s-indacenes,
 Cyclopenta[c][1,2]thiazine, Pentathiepino-, Tetrathiino-, and
 Thienocyclopenta[1,2,3]dithiazoles as a Rich Source of New Materials
;
_journal_name_full 'Journal of Organic Chemistry'
_journal_page_first 9314
_journal_page_last 9325
_journal_paper_doi 10.1021/jo0514117
_journal_volume 70
_journal_year 2005
_chemical_formula_sum 'C14 H12 Cl N3 O2 S2'
_chemical_formula_weight 353.84
_space_group_IT_number 15
_symmetry_cell_setting monoclinic
_symmetry_space_group_name_Hall '-C 2yc'
_symmetry_space_group_name_H-M 'C 1 2/c 1'
_cell_angle_alpha 90.00
_cell_angle_beta 102.622(9)
_cell_angle_gamma 90.00
_cell_formula_units_Z 8
_cell_length_a 13.913(6)
_cell_length_b 8.713(4)
_cell_length_c 26.063(12)
_cell_measurement_temperature 293(2)
_cell_volume 3083(2)
_diffrn_ambient_temperature 293(2)
_exptl_crystal_density_diffrn 1.525
_cod_depositor_comments
;
The following automatic conversions were performed:
'_symmetry_cell_setting' value 'Monoclinic' changed to 'monoclinic'
according to '/home/saulius/struct/CIF-dictionaries/cif_core.dic'
dictionary named 'cif_core.dic' version 2.4.1 from 2010-06-29.

Automatic conversion script
Id: cif_fix_enum 1527 2010-12-29 10:47:43Z saulius 
;
_cod_original_sg_symbol_H-M 'C 2/c'
_cod_database_code 4020626

loop_
_symmetry_equiv_pos_as_xyz
'x, y, z'
'-x, y, -z+1/2'
'x+1/2, y+1/2, z'
'-x+1/2, y+1/2, -z+1/2'
'-x, -y, -z'
'x, -y, z-1/2'
'-x+1/2, -y+1/2, -z'
'x+1/2, -y+1/2, z-1/2'

loop_
_atom_site_label
_atom_site_type_symbol
_atom_site_fract_x
_atom_site_fract_y
_atom_site_fract_z
_atom_site_U_iso_or_equiv
_atom_site_adp_type
_atom_site_occupancy
_atom_site_symmetry_multiplicity
_atom_site_calc_flag
_atom_site_refinement_flags
_atom_site_disorder_assembly
_atom_site_disorder_group
S1 S 0.85523(17) 0.8139(3) 0.97041(8) 0.0425(7) Uani 1 1 d . . .
S2 S 0.91084(17) 0.7951(3) 1.05155(8) 0.0430(7) Uani 1 1 d . . .
Cl1 Cl 0.76994(19) 0.5693(3) 0.86019(9) 0.0563(8) Uani 1 1 d . . .
N1 N 0.9129(5) 0.6078(7) 1.0562(2) 0.0314(18) Uani 1 1 d . . .
N2 N 0.8217(5) 0.2329(8) 0.9187(2) 0.0380(19) Uani 1 1 d . . .
H11 H 0.8028 0.1569 0.9351 0.046 Uiso 1 1 calc R . .
N3 N 0.7199(6) -0.0103(9) 0.8626(3) 0.066(3) Uani 1 1 d G . .
H3A H 0.6961 -0.0931 0.8442 0.099 Uiso 1 1 d G . .
H3B H 0.6764 0.0658 0.8553 0.099 Uiso 1 1 d G . .
O1 O 0.8837(4) 0.1112(7) 1.0195(2) 0.0441(17) Uani 1 1 d . . .
O2 O 0.9316(4) 0.2845(6) 1.0840(2) 0.0430(16) Uani 1 1 d . . .
C1 C 0.8814(6) 0.5317(10) 1.0127(3) 0.031(2) Uani 1 1 d . . .
C2 C 0.8508(6) 0.6219(9) 0.9635(3) 0.026(2) Uani 1 1 d . . .
C3 C 0.8246(6) 0.5171(10) 0.9247(3) 0.036(2) Uani 1 1 d . . .
C4 C 0.8377(6) 0.3656(10) 0.9451(3) 0.032(2) Uani 1 1 d . . .
C5 C 0.8731(6) 0.3720(10) 0.9998(3) 0.029(2) Uani 1 1 d . . .
C6 C 0.8958(6) 0.2446(10) 1.0340(3) 0.031(2) Uani 1 1 d . . .
C7 C 0.9590(7) 0.1614(10) 1.1225(3) 0.054(3) Uani 1 1 d . . .
H7A H 1.0140 0.1037 1.1151 0.065 Uiso 1 1 calc R . .
H7B H 0.9040 0.0918 1.1208 0.065 Uiso 1 1 calc R . .
C8 C 0.9864(7) 0.2302(11) 1.1750(3) 0.086(4) Uani 1 1 d . . .
H8A H 1.0339 0.3101 1.1750 0.128 Uiso 1 1 calc R . .
H8B H 1.0144 0.1528 1.2001 0.128 Uiso 1 1 calc R . .
H8C H 0.9289 0.2725 1.1844 0.128 Uiso 1 1 calc R . .
C13 C 0.7795(7) 0.0799(11) 0.8382(3) 0.042(3) Uani 1 1 d . . .
C14 C 0.9122(6) 0.2475(12) 0.7955(3) 0.060(3) Uani 1 1 d . . .
H14 H 0.9563 0.3055 0.7814 0.072 Uiso 1 1 calc R . .
C15 C 0.8326(6) 0.2035(10) 0.8663(3) 0.037(2) Uani 1 1 d . . .
C16 C 0.8966(6) 0.2833(10) 0.8440(3) 0.049(2) Uani 1 1 d . . .
H16 H 0.9310 0.3651 0.8624 0.058 Uiso 1 1 calc R . .
C17 C 0.7980(7) 0.0470(12) 0.7888(4) 0.065(3) Uani 1 1 d . . .
H17 H 0.7642 -0.0335 0.7694 0.078 Uiso 1 1 calc R . .
C18 C 0.8648(8) 0.1298(13) 0.7678(4) 0.070(4) Uani 1 1 d . . .
H18 H 0.8767 0.1045 0.7351 0.084 Uiso 1 1 calc R . .

loop_
_atom_site_aniso_label
_atom_site_aniso_U_11
_atom_site_aniso_U_22
_atom_site_aniso_U_33
_atom_site_aniso_U_23
_atom_site_aniso_U_13
_atom_site_aniso_U_12
S1 0.0458(16) 0.0383(16) 0.0421(14) 0.0049(12) 0.0070(12) 0.0030(15)
S2 0.0439(16) 0.0390(17) 0.0441(15) -0.0008(12) 0.0056(12) -0.0013(15)
Cl1 0.0707(19) 0.0593(18) 0.0336(14) 0.0079(12) -0.0003(12) 0.0082(16)
N1 0.037(5) 0.023(5) 0.033(4) -0.002(3) 0.004(4) 0.002(4)
N2 0.042(5) 0.032(5) 0.042(5) 0.000(4) 0.014(4) -0.007(4)
N3 0.073(7) 0.049(6) 0.071(7) 0.000(5) 0.004(5) 0.004(6)
O1 0.054(4) 0.032(4) 0.047(4) -0.005(3) 0.013(3) -0.002(4)
O2 0.053(4) 0.040(4) 0.034(4) 0.005(3) 0.005(3) 0.003(4)
C1 0.020(5) 0.043(7) 0.030(5) 0.002(5) 0.008(4) 0.002(5)
C2 0.020(5) 0.028(6) 0.031(5) 0.000(4) 0.007(4) 0.001(5)
C3 0.037(6) 0.033(7) 0.037(6) 0.007(5) 0.006(5) -0.001(5)
C4 0.022(5) 0.029(6) 0.047(6) -0.009(5) 0.011(5) 0.000(5)
C5 0.028(5) 0.028(6) 0.034(6) -0.004(5) 0.012(5) 0.000(5)
C6 0.027(6) 0.040(7) 0.024(5) -0.004(5) 0.001(4) -0.004(5)
C7 0.057(7) 0.052(8) 0.052(7) 0.019(5) 0.009(5) 0.004(6)
C8 0.121(10) 0.092(9) 0.036(6) 0.010(6) 0.000(6) 0.036(8)
C13 0.044(7) 0.047(7) 0.029(6) -0.009(5) -0.007(5) 0.004(6)
C14 0.042(7) 0.097(10) 0.041(6) -0.006(6) 0.013(5) 0.010(6)
C15 0.043(6) 0.045(6) 0.023(5) -0.004(5) 0.008(5) 0.010(6)
C16 0.040(6) 0.055(7) 0.046(6) -0.006(5) 0.000(5) 0.002(6)
C17 0.065(8) 0.072(8) 0.050(7) -0.022(6) -0.007(6) 0.020(7)
C18 0.064(8) 0.105(10) 0.042(7) -0.025(6) 0.013(6) 0.012(8)

loop_
_geom_bond_atom_site_label_1
_geom_bond_atom_site_label_2
_geom_bond_distance
_geom_bond_site_symmetry_2
_geom_bond_publ_flag
S1 C2 1.682(8) . ?
S1 S2 2.093(3) . ?
S2 N1 1.636(6) . ?
Cl1 C3 1.748(8) . ?
N1 C1 1.304(9) . ?
N2 C4 1.339(9) . ?
N2 C15 1.430(9) . ?
N3 C13 1.392(12) . ?
O1 C6 1.223(8) . ?
O2 C6 1.335(8) . ?
O2 C7 1.461(8) . ?
C1 C5 1.430(10) . ?
C1 C2 1.485(10) . ?
C2 C3 1.352(10) . ?
C3 C4 1.419(10) . ?
C4 C5 1.404(9) . ?
C5 C6 1.416(10) . ?
C7 C8 1.465(10) . ?
C13 C17 1.396(11) . ?
C13 C15 1.416(11) . ?
C14 C18 1.340(11) . ?
C14 C16 1.366(10) . ?
C15 C16 1.356(10) . ?
C17 C18 1.381(12) . ?

loop_
_cod_related_entry_id
_cod_related_entry_database
_cod_related_entry_code
1 ChemSpider 9828009
